data_7229710
loop_
_publ_author_name
'Karimata, Ayumu'
'Suzuki, Shuichi'
'Kozaki, Masatoshi'
'Okada, Keiji'

_publ_section_title
;
 Stereoelectronic control of oxidation potentials of
 3,7-bis(diarylamino)phenothiazines
;
_journal_issue 88
_journal_name_full 'RSC Advances'
_journal_page_first 56144
_journal_paper_doi 10.1039/C7RA12600J
_journal_volume 7
_journal_year 2017
_chemical_formula_moiety 'C37 H25 N3 S'
_chemical_formula_sum 'C37 H25 N3 S'
_chemical_formula_weight 543.68
_space_group_IT_number 14
_symmetry_cell_setting monoclinic
_symmetry_Int_Tables_number 14
_symmetry_space_group_name_Hall '-P 2ybc'
_symmetry_space_group_name_H-M 'P 1 21/c 1'
_atom_sites_solution_hydrogens geom
_atom_sites_solution_primary direct
_atom_sites_solution_secondary difmap
_audit_update_record
;
2017-09-01 deposited with the CCDC.
2017-12-05 downloaded from the CCDC.
;
_cell_angle_alpha 90.0000
_cell_angle_beta 93.312(7)
_cell_angle_gamma 90.0000
_cell_formula_units_Z 4
_cell_length_a 13.022(8)
_cell_length_b 9.483(6)
_cell_length_c 21.773(13)
_cell_measurement_reflns_used 6064
_cell_measurement_temperature 150(2)
_cell_measurement_theta_max 27.46
_cell_measurement_theta_min 4.09
_cell_volume 2684(3)
_computing_cell_refinement CrystalClear
_computing_data_collection 'CrystalClear (Rigaku Inc., 2008)'
_computing_data_reduction CrystalClear
_computing_molecular_graphics 'CrystalStructure 4.0'
_computing_publication_material 'CrystalStructure 4.0 (Rigaku, 2010)'
_computing_structure_refinement 'CRYSTALS (Carruthers, et al., 1999)'
_computing_structure_solution 'SHELXS97 (Sheldrick, 2008)'
_diffrn_ambient_temperature 150(2)
_diffrn_detector_area_resol_mean 7.111
_diffrn_measured_fraction_theta_full 0.993
_diffrn_measured_fraction_theta_max 0.993
_diffrn_measurement_device_type 'Rigaku Saturn724'
_diffrn_measurement_method \w
_diffrn_radiation_type 'Mo K\a'
_diffrn_radiation_wavelength 0.71075
_diffrn_reflns_av_R_equivalents 0.0432
_diffrn_reflns_limit_h_max 16
_diffrn_reflns_limit_h_min -16
_diffrn_reflns_limit_k_max 12
_diffrn_reflns_limit_k_min -12
_diffrn_reflns_limit_l_max 28
_diffrn_reflns_limit_l_min -28
_diffrn_reflns_number 26332
_diffrn_reflns_theta_full 27.48
_diffrn_reflns_theta_max 27.48
_diffrn_standards_number 0
_exptl_absorpt_coefficient_mu 0.154
_exptl_absorpt_correction_T_max 0.998
_exptl_absorpt_correction_T_min 0.938
_exptl_absorpt_correction_type multi-scan
_exptl_absorpt_process_details 'REQAB (Rigaku, 1998)'
_exptl_crystal_colour colorless
_exptl_crystal_density_diffrn 1.345
_exptl_crystal_density_method 'not measured'
_exptl_crystal_description block
_exptl_crystal_F_000 1136.00
_exptl_crystal_size_max 0.300
_exptl_crystal_size_mid 0.200
_exptl_crystal_size_min 0.010
_refine_diff_density_max 0.379
_refine_diff_density_min -0.344
_refine_ls_extinction_method none
_refine_ls_goodness_of_fit_ref 1.341
_refine_ls_hydrogen_treatment constr
_refine_ls_number_parameters 395
_refine_ls_number_reflns 6105
_refine_ls_R_factor_gt 0.0502
_refine_ls_shift/su_max 0.000
_refine_ls_structure_factor_coef F
_refine_ls_weighting_details 'w = 1/[0.0010Fo^2^ + 1.0000\s(Fo^2^)]'
_refine_ls_weighting_scheme calc
_refine_ls_wR_factor_ref 0.0704
_reflns_number_gt 4726
_reflns_number_total 6105
_reflns_threshold_expression F>2.0\s(F)
_cod_data_source_file c7ra12600j2.cif
_cod_data_source_block 1a_PTZ_CRZ2
_cod_database_code 7229710

loop_
_symmetry_equiv_pos_site_id
_symmetry_equiv_pos_as_xyz
1 +X,+Y,+Z
2 -X,1/2+Y,1/2-Z
3 -X,-Y,-Z
4 +X,1/2-Y,1/2+Z

loop_
_atom_site_label
_atom_site_type_symbol
_atom_site_fract_x
_atom_site_fract_y
_atom_site_fract_z
_atom_site_U_iso_or_equiv
_atom_site_adp_type
_atom_site_occupancy
_atom_site_symmetry_multiplicity
_atom_site_calc_flag
_atom_site_refinement_flags
S1 S 0.13372(3) 0.90209(5) 0.13238(2) 0.02721(13) Uani 1.0 4 d .
N1 N 0.15008(11) 0.96180(16) -0.00235(7) 0.0243(4) Uani 1.0 4 d .
N2 N 0.42133(11) 0.54667(17) 0.09791(7) 0.0264(4) Uani 1.0 4 d .
N3 N 0.06219(11) 1.43113(16) 0.14308(7) 0.0269(4) Uani 1.0 4 d .
C1 C 0.22176(13) 0.82352(18) 0.08458(8) 0.0227(5) Uani 1.0 4 d .
C2 C 0.28852(13) 0.72253(19) 0.10905(8) 0.0243(5) Uani 1.0 4 d .
C3 C 0.35408(13) 0.65188(19) 0.07160(8) 0.0248(5) Uani 1.0 4 d .
C4 C 0.35357(14) 0.6854(2) 0.01010(8) 0.0282(5) Uani 1.0 4 d .
C5 C 0.28774(14) 0.7881(2) -0.01429(8) 0.0273(5) Uani 1.0 4 d .
C6 C 0.21963(13) 0.85885(19) 0.02192(8) 0.0228(5) Uani 1.0 4 d .
C7 C 0.12831(13) 1.08060(19) 0.03276(8) 0.0225(5) Uani 1.0 4 d .
C8 C 0.10791(14) 1.2122(2) 0.00661(9) 0.0270(5) Uani 1.0 4 d .
C9 C 0.08594(14) 1.3267(2) 0.04288(9) 0.0283(5) Uani 1.0 4 d .
C10 C 0.08527(13) 1.31365(19) 0.10592(8) 0.0251(5) Uani 1.0 4 d .
C11 C 0.10600(13) 1.18398(19) 0.13301(8) 0.0251(5) Uani 1.0 4 d .
C12 C 0.12576(13) 1.06861(19) 0.09718(8) 0.0229(5) Uani 1.0 4 d .
C13 C 0.13871(15) 0.9741(2) -0.06908(8) 0.0298(5) Uani 1.0 4 d .
C14 C 0.42249(13) 0.40497(19) 0.08184(8) 0.0246(5) Uani 1.0 4 d .
C15 C 0.36755(14) 0.3346(2) 0.03471(9) 0.0316(6) Uani 1.0 4 d .
C16 C 0.38287(16) 0.1916(3) 0.02890(10) 0.0369(6) Uani 1.0 4 d .
C17 C 0.44998(15) 0.1184(3) 0.06947(10) 0.0352(6) Uani 1.0 4 d .
C18 C 0.50335(15) 0.1876(2) 0.11698(9) 0.0311(6) Uani 1.0 4 d .
C19 C 0.49038(13) 0.3324(2) 0.12358(8) 0.0259(5) Uani 1.0 4 d .
C20 C 0.53120(13) 0.4356(2) 0.16727(8) 0.0252(5) Uani 1.0 4 d .
C21 C 0.59918(14) 0.4289(3) 0.21939(9) 0.0304(6) Uani 1.0 4 d .
C22 C 0.62004(15) 0.5491(3) 0.25260(9) 0.0340(6) Uani 1.0 4 d .
C23 C 0.57600(14) 0.6775(3) 0.23429(9) 0.0324(6) Uani 1.0 4 d .
C24 C 0.50977(14) 0.6886(2) 0.18273(9) 0.0305(6) Uani 1.0 4 d .
C25 C 0.48705(13) 0.5660(2) 0.15024(8) 0.0252(5) Uani 1.0 4 d .
C26 C -0.03057(14) 1.50499(19) 0.14082(8) 0.0259(5) Uani 1.0 4 d .
C27 C -0.12061(15) 1.4768(2) 0.10558(9) 0.0311(6) Uani 1.0 4 d .
C28 C -0.20368(15) 1.5641(3) 0.11385(10) 0.0363(6) Uani 1.0 4 d .
C29 C -0.19670(16) 1.6785(3) 0.15427(10) 0.0389(6) Uani 1.0 4 d .
C30 C -0.10741(16) 1.7040(3) 0.18922(9) 0.0344(6) Uani 1.0 4 d .
C31 C -0.02361(14) 1.6142(2) 0.18385(8) 0.0273(5) Uani 1.0 4 d .
C32 C 0.07694(14) 1.60380(19) 0.21540(8) 0.0263(5) Uani 1.0 4 d .
C33 C 0.12696(16) 1.6783(3) 0.26399(9) 0.0325(6) Uani 1.0 4 d .
C34 C 0.22449(16) 1.6369(3) 0.28426(9) 0.0359(6) Uani 1.0 4 d .
C35 C 0.27388(15) 1.5249(3) 0.25682(9) 0.0334(6) Uani 1.0 4 d .
C36 C 0.22688(14) 1.4504(2) 0.20858(9) 0.0304(6) Uani 1.0 4 d .
C37 C 0.12735(14) 1.49025(19) 0.18910(8) 0.0256(5) Uani 1.0 4 d .
H1 H 0.2894 0.7013 0.1508 0.0291 Uiso 1.0 4 calc R
H2 H 0.3976 0.6382 -0.0150 0.0335 Uiso 1.0 4 calc R
H3 H 0.2887 0.8107 -0.0558 0.0327 Uiso 1.0 4 calc R
H4 H 0.1085 1.2228 -0.0358 0.0323 Uiso 1.0 4 calc R
H5 H 0.0718 1.4139 0.0247 0.0337 Uiso 1.0 4 calc R
H6 H 0.1070 1.1748 0.1756 0.0294 Uiso 1.0 4 calc R
H7 H 0.0755 1.0217 -0.0807 0.0350 Uiso 1.0 4 calc R
H8 H 0.1954 1.0270 -0.0835 0.0351 Uiso 1.0 4 calc R
H9 H 0.1380 0.8817 -0.0871 0.0353 Uiso 1.0 4 calc R
H10 H 0.3219 0.3827 0.0078 0.0376 Uiso 1.0 4 calc R
H11 H 0.3474 0.1427 -0.0027 0.0442 Uiso 1.0 4 calc R
H12 H 0.4587 0.0218 0.0645 0.0420 Uiso 1.0 4 calc R
H13 H 0.5477 0.1384 0.1443 0.0373 Uiso 1.0 4 calc R
H14 H 0.6298 0.3437 0.2311 0.0363 Uiso 1.0 4 calc R
H15 H 0.6637 0.5447 0.2879 0.0405 Uiso 1.0 4 calc R
H16 H 0.5918 0.7578 0.2575 0.0384 Uiso 1.0 4 calc R
H17 H 0.4814 0.7746 0.1702 0.0362 Uiso 1.0 4 calc R
H18 H -0.1246 1.4023 0.0777 0.0370 Uiso 1.0 4 calc R
H19 H -0.2658 1.5463 0.0920 0.0436 Uiso 1.0 4 calc R
H20 H -0.2530 1.7379 0.1575 0.0471 Uiso 1.0 4 calc R
H21 H -0.1026 1.7800 0.2162 0.0415 Uiso 1.0 4 calc R
H22 H 0.0947 1.7541 0.2820 0.0393 Uiso 1.0 4 calc R
H23 H 0.2578 1.6842 0.3171 0.0429 Uiso 1.0 4 calc R
H24 H 0.3401 1.5003 0.2713 0.0397 Uiso 1.0 4 calc R
H25 H 0.2600 1.3765 0.1898 0.0359 Uiso 1.0 4 calc R

loop_
_atom_site_aniso_label
_atom_site_aniso_U_11
_atom_site_aniso_U_22
_atom_site_aniso_U_33
_atom_site_aniso_U_12
_atom_site_aniso_U_13
_atom_site_aniso_U_23
S1 0.0302(3) 0.0245(3) 0.0274(3) 0.00619(19) 0.00563(19) 0.00643(19)
N1 0.0257(8) 0.0261(9) 0.0203(8) 0.0047(7) -0.0056(6) 0.0021(7)
N2 0.0253(8) 0.0278(9) 0.0252(8) 0.0072(7) -0.0051(6) -0.0005(7)
N3 0.0259(8) 0.0215(8) 0.0322(9) 0.0031(7) -0.0074(7) -0.0016(7)
C1 0.0200(8) 0.0226(10) 0.0251(9) -0.0008(7) -0.0009(7) 0.0019(8)
C2 0.0253(9) 0.0225(10) 0.0248(10) 0.0001(8) -0.0020(7) 0.0045(8)
C3 0.0215(9) 0.0243(10) 0.0280(10) 0.0038(8) -0.0037(7) 0.0017(8)
C4 0.0258(9) 0.0325(11) 0.0262(10) 0.0054(8) 0.0015(8) -0.0010(8)
C5 0.0277(9) 0.0323(11) 0.0217(9) 0.0035(8) -0.0021(8) 0.0022(8)
C6 0.0200(8) 0.0219(9) 0.0258(9) 0.0012(7) -0.0052(7) 0.0018(8)
C7 0.0181(8) 0.0254(10) 0.0236(9) 0.0007(7) -0.0034(7) 0.0023(8)
C8 0.0268(9) 0.0285(11) 0.0251(10) 0.0011(8) -0.0030(8) 0.0038(8)
C9 0.0293(10) 0.0246(11) 0.0300(10) 0.0037(8) -0.0056(8) 0.0082(8)
C10 0.0248(9) 0.0216(10) 0.0284(10) 0.0021(8) -0.0019(8) -0.0005(8)
C11 0.0256(9) 0.0260(11) 0.0232(10) 0.0026(8) -0.0026(7) 0.0012(8)
C12 0.0196(8) 0.0243(10) 0.0244(9) 0.0024(7) -0.0017(7) 0.0042(8)
C13 0.0325(10) 0.0340(12) 0.0218(9) 0.0064(9) -0.0082(8) 0.0011(8)
C14 0.0207(9) 0.0260(10) 0.0271(10) 0.0019(8) 0.0011(7) 0.0003(8)
C15 0.0273(10) 0.0333(12) 0.0335(11) 0.0050(9) -0.0060(8) -0.0016(9)
C16 0.0338(11) 0.0374(13) 0.0390(12) -0.0022(9) -0.0030(9) -0.0082(10)
C17 0.0361(11) 0.0271(11) 0.0423(12) 0.0028(9) 0.0021(9) -0.0026(10)
C18 0.0319(10) 0.0283(11) 0.0328(11) 0.0069(9) -0.0007(8) 0.0031(9)
C19 0.0250(9) 0.0285(11) 0.0242(10) 0.0056(8) 0.0023(7) 0.0028(8)
C20 0.0243(9) 0.0271(10) 0.0240(10) 0.0036(8) 0.0005(7) 0.0012(8)
C21 0.0259(10) 0.0380(12) 0.0269(10) 0.0090(9) -0.0014(8) 0.0038(9)
C22 0.0299(10) 0.0441(13) 0.0268(10) 0.0027(9) -0.0073(8) 0.0019(9)
C23 0.0263(10) 0.0373(12) 0.0331(11) -0.0026(9) -0.0016(8) -0.0050(9)
C24 0.0240(9) 0.0324(12) 0.0348(11) 0.0021(8) -0.0017(8) 0.0005(9)
C25 0.0195(9) 0.0313(11) 0.0246(10) 0.0032(8) 0.0004(7) 0.0011(8)
C26 0.0282(10) 0.0225(10) 0.0268(10) 0.0030(8) 0.0001(8) 0.0061(8)
C27 0.0319(10) 0.0307(11) 0.0301(11) 0.0018(9) -0.0030(8) 0.0043(9)
C28 0.0279(10) 0.0472(13) 0.0335(11) 0.0035(9) -0.0014(9) 0.0128(10)
C29 0.0362(11) 0.0471(14) 0.0342(12) 0.0158(10) 0.0093(9) 0.0121(10)
C30 0.0420(12) 0.0339(12) 0.0278(11) 0.0095(10) 0.0076(9) 0.0029(9)
C31 0.0315(10) 0.0249(10) 0.0257(10) -0.0010(8) 0.0040(8) 0.0051(8)
C32 0.0320(10) 0.0231(10) 0.0239(9) -0.0037(8) 0.0044(8) 0.0041(8)
C33 0.0427(12) 0.0313(12) 0.0238(10) -0.0077(9) 0.0043(9) 0.0001(8)
C34 0.0431(12) 0.0381(12) 0.0259(10) -0.0140(10) -0.0042(9) 0.0024(9)
C35 0.0306(10) 0.0352(12) 0.0332(11) -0.0079(9) -0.0079(8) 0.0087(9)
C36 0.0309(10) 0.0273(11) 0.0323(11) -0.0013(8) -0.0038(8) 0.0051(9)
C37 0.0292(10) 0.0238(10) 0.0234(9) -0.0025(8) -0.0024(8) 0.0049(8)

loop_
_atom_type_symbol
_atom_type_description
_atom_type_scat_dispersion_real
_atom_type_scat_dispersion_imag
_atom_type_scat_source
C C 0.0033 0.0016
;
International Tables for Crystallography
(1992, Vol. C, Tables 4.2.6.8 and 6.1.1.4)
;
H H 0.0000 0.0000
;
International Tables for Crystallography
(1992, Vol. C, Table 6.1.1.4)
;
N N 0.0061 0.0033
;
International Tables for Crystallography
(1992, Vol. C, Tables 4.2.6.8 and 6.1.1.4)
;
S S 0.1246 0.1234
;
International Tables for Crystallography
(1992, Vol. C, Tables 4.2.6.8 and 6.1.1.4)
;

loop_
_geom_angle_atom_site_label_1
_geom_angle_atom_site_label_2
_geom_angle_atom_site_label_3
_geom_angle
_geom_angle_publ_flag
C1 S1 C12 98.44(9) yes
C6 N1 C7 119.83(15) yes
C6 N1 C13 117.03(15) yes
C7 N1 C13 117.90(15) yes
C3 N2 C14 126.24(15) yes
C3 N2 C25 124.67(16) yes
C14 N2 C25 108.51(15) yes
C10 N3 C26 125.85(15) yes
C10 N3 C37 125.86(15) yes
C26 N3 C37 108.28(15) yes
S1 C1 C2 118.92(14) yes
S1 C1 C6 119.82(14) yes
C2 C1 C6 121.18(17) yes
C1 C2 C3 120.26(17) yes
N2 C3 C2 119.12(16) yes
N2 C3 C4 121.40(17) yes
C2 C3 C4 119.48(17) yes
C3 C4 C5 120.28(17) yes
C4 C5 C6 121.52(17) yes
N1 C6 C1 120.30(16) yes
N1 C6 C5 122.44(16) yes
C1 C6 C5 117.25(16) yes
N1 C7 C8 122.59(17) yes
N1 C7 C12 119.72(16) yes
C8 C7 C12 117.69(17) yes
C7 C8 C9 120.80(19) yes
C8 C9 C10 120.76(18) yes
N3 C10 C9 120.70(17) yes
N3 C10 C11 119.81(16) yes
C9 C10 C11 119.48(17) yes
C10 C11 C12 120.20(17) yes
S1 C12 C7 120.18(14) yes
S1 C12 C11 118.40(14) yes
C7 C12 C11 121.05(17) yes
N2 C14 C15 129.73(17) yes
N2 C14 C19 109.00(15) yes
C15 C14 C19 121.26(18) yes
C14 C15 C16 118.05(18) yes
C15 C16 C17 121.5(2) yes
C16 C17 C18 120.6(2) yes
C17 C18 C19 119.23(18) yes
C14 C19 C18 119.37(17) yes
C14 C19 C20 106.66(17) yes
C18 C19 C20 133.95(17) yes
C19 C20 C21 134.02(18) yes
C19 C20 C25 107.06(16) yes
C21 C20 C25 118.91(17) yes
C20 C21 C22 119.20(19) yes
C21 C22 C23 120.69(18) yes
C22 C23 C24 121.78(19) yes
C23 C24 C25 117.20(18) yes
N2 C25 C20 108.76(16) yes
N2 C25 C24 129.06(17) yes
C20 C25 C24 122.18(17) yes
N3 C26 C27 128.62(17) yes
N3 C26 C31 109.05(16) yes
C27 C26 C31 122.24(18) yes
C26 C27 C28 117.02(19) yes
C27 C28 C29 121.64(19) yes
C28 C29 C30 120.5(2) yes
C29 C30 C31 119.16(19) yes
C26 C31 C30 119.25(17) yes
C26 C31 C32 106.87(16) yes
C30 C31 C32 133.86(18) yes
C31 C32 C33 133.86(18) yes
C31 C32 C37 106.91(16) yes
C33 C32 C37 119.21(17) yes
C32 C33 C34 118.55(19) yes
C33 C34 C35 121.32(19) yes
C34 C35 C36 121.41(19) yes
C35 C36 C37 117.20(18) yes
N3 C37 C32 108.85(16) yes
N3 C37 C36 128.86(17) yes
C32 C37 C36 122.28(17) yes
C1 C2 H1 119.955 no
C3 C2 H1 119.784 no
C3 C4 H2 119.564 no
C5 C4 H2 120.151 no
C4 C5 H3 119.523 no
C6 C5 H3 118.955 no
C7 C8 H4 119.446 no
C9 C8 H4 119.754 no
C8 C9 H5 119.823 no
C10 C9 H5 119.420 no
C10 C11 H6 119.917 no
C12 C11 H6 119.883 no
N1 C13 H7 109.683 no
N1 C13 H8 109.402 no
N1 C13 H9 109.413 no
H7 C13 H8 109.440 no
H7 C13 H9 109.447 no
H8 C13 H9 109.443 no
C14 C15 H10 120.902 no
C16 C15 H10 121.045 no
C15 C16 H11 119.388 no
C17 C16 H11 119.151 no
C16 C17 H12 119.594 no
C18 C17 H12 119.785 no
C17 C18 H13 120.581 no
C19 C18 H13 120.191 no
C20 C21 H14 120.145 no
C22 C21 H14 120.651 no
C21 C22 H15 119.480 no
C23 C22 H15 119.828 no
C22 C23 H16 119.027 no
C24 C23 H16 119.193 no
C23 C24 H17 121.678 no
C25 C24 H17 121.124 no
C26 C27 H18 121.288 no
C28 C27 H18 121.687 no
C27 C28 H19 119.272 no
C29 C28 H19 119.091 no
C28 C29 H20 119.678 no
C30 C29 H20 119.799 no
C29 C30 H21 120.739 no
C31 C30 H21 120.098 no
C32 C33 H22 120.380 no
C34 C33 H22 121.075 no
C33 C34 H23 119.248 no
C35 C34 H23 119.433 no
C34 C35 H24 119.179 no
C36 C35 H24 119.409 no
C35 C36 H25 121.607 no
C37 C36 H25 121.191 no

loop_
_geom_bond_atom_site_label_1
_geom_bond_atom_site_label_2
_geom_bond_distance
_geom_bond_publ_flag
S1 C1 1.758(2) yes
S1 C12 1.756(2) yes
N1 C6 1.413(3) yes
N1 C7 1.400(3) yes
N1 C13 1.457(3) yes
N2 C3 1.426(3) yes
N2 C14 1.389(3) yes
N2 C25 1.397(3) yes
N3 C10 1.419(3) yes
N3 C26 1.395(3) yes
N3 C37 1.393(3) yes
C1 C2 1.380(3) yes
C1 C6 1.404(3) yes
C2 C3 1.387(3) yes
C3 C4 1.376(3) yes
C4 C5 1.383(3) yes
C5 C6 1.392(3) yes
C7 C8 1.391(3) yes
C7 C12 1.410(3) yes
C8 C9 1.382(3) yes
C9 C10 1.379(3) yes
C10 C11 1.384(3) yes
C11 C12 1.377(3) yes
C14 C15 1.388(3) yes
C14 C19 1.410(3) yes
C15 C16 1.377(3) yes
C16 C17 1.392(3) yes
C17 C18 1.379(3) yes
C18 C19 1.392(3) yes
C19 C20 1.445(3) yes
C20 C21 1.400(3) yes
C20 C25 1.405(3) yes
C21 C22 1.368(3) yes
C22 C23 1.394(3) yes
C23 C24 1.380(3) yes
C24 C25 1.384(3) yes
C26 C27 1.390(3) yes
C26 C31 1.396(3) yes
C27 C28 1.382(3) yes
C28 C29 1.397(4) yes
C29 C30 1.374(3) yes
C30 C31 1.395(3) yes
C31 C32 1.446(3) yes
C32 C33 1.401(3) yes
C32 C37 1.401(3) yes
C33 C34 1.377(3) yes
C34 C35 1.394(3) yes
C35 C36 1.379(3) yes
C36 C37 1.393(3) yes
C2 H1 0.930 no
C4 H2 0.930 no
C5 H3 0.930 no
C8 H4 0.930 no
C9 H5 0.930 no
C11 H6 0.930 no
C13 H7 0.960 no
C13 H8 0.960 no
C13 H9 0.960 no
C15 H10 0.930 no
C16 H11 0.930 no
C17 H12 0.930 no
C18 H13 0.930 no
C21 H14 0.930 no
C22 H15 0.930 no
C23 H16 0.930 no
C24 H17 0.930 no
C27 H18 0.930 no
C28 H19 0.930 no
C29 H20 0.930 no
C30 H21 0.930 no
C33 H22 0.930 no
C34 H23 0.930 no
C35 H24 0.930 no
C36 H25 0.930 no

loop_
_geom_contact_atom_site_label_1
_geom_contact_atom_site_label_2
_geom_contact_distance
_geom_contact_publ_flag
_geom_contact_site_symmetry_2
S1 N1 3.007(3) no .
N2 C18 3.586(4) no .
N2 C21 3.591(3) no .
N3 C30 3.583(3) no .
N3 C33 3.589(3) no .
C1 C4 2.759(3) no .
C1 C7 2.922(3) no .
C2 C5 2.756(3) no .
C2 C14 3.547(3) no .
C2 C24 3.232(3) no .
C2 C25 3.070(3) no .
C3 C6 2.805(3) no .
C3 C15 3.122(4) no .
C3 C24 3.085(3) no .
C4 C14 3.187(3) no .
C4 C15 3.373(4) no .
C5 C13 2.834(3) no .
C6 C12 2.893(3) no .
C7 C10 2.800(3) no .
C8 C11 2.767(3) no .
C8 C13 2.837(3) no .
C9 C12 2.755(3) no .
C9 C26 3.175(3) no .
C9 C27 3.398(3) no .
C9 C37 3.554(4) no .
C10 C27 3.095(3) no .
C10 C36 3.099(3) no .
C11 C26 3.535(3) no .
C11 C36 3.357(3) no .
C11 C37 3.157(3) no .
C14 C17 2.757(4) no .
C15 C18 2.813(3) no .
C16 C19 2.767(3) no .
C18 C21 3.383(3) no .
C20 C23 2.763(3) no .
C21 C24 2.819(3) no .
C22 C25 2.747(3) no .
C26 C29 2.747(3) no .
C27 C30 2.820(3) no .
C28 C31 2.763(3) no .
C30 C33 3.384(4) no .
C32 C35 2.772(3) no .
C33 C36 2.829(3) no .
C34 C37 2.743(3) no .
S1 C32 3.460(3) no 1_545
S1 C33 3.571(3) no 1_545
C2 C36 3.493(3) no 1_545
C2 C37 3.566(3) no 1_545
C7 C16 3.484(4) no 1_565
C8 C15 3.593(4) no 1_565
C8 C16 3.591(4) no 1_565
C12 C13 3.487(4) no 3_575
C13 C12 3.487(4) no 3_575
C15 C8 3.593(4) no 1_545
C16 C7 3.484(4) no 1_545
C16 C8 3.591(4) no 1_545
C18 C22 3.591(4) no 2_645
C18 C23 3.457(4) no 2_645
C19 C23 3.576(4) no 2_645
C20 C23 3.588(3) no 2_645
C21 C23 3.489(4) no 2_645
C21 C24 3.478(3) no 2_645
C22 C18 3.591(4) no 2_655
C22 C29 3.518(4) no 1_645
C23 C18 3.457(4) no 2_655
C23 C19 3.576(4) no 2_655
C23 C20 3.588(3) no 2_655
C23 C21 3.489(4) no 2_655
C23 C29 3.520(4) no 1_645
C24 C21 3.478(3) no 2_655
C29 C22 3.518(4) no 1_465
C29 C23 3.520(4) no 1_465
C32 S1 3.460(3) no 1_565
C33 S1 3.571(3) no 1_565
C36 C2 3.493(3) no 1_565
C37 C2 3.566(3) no 1_565
S1 H1 2.7931 no .
S1 H6 2.7808 no .
N1 H3 2.6285 no .
N1 H4 2.6281 no .
N2 H1 2.5799 no .
N2 H2 2.6095 no .
N2 H10 2.7662 no .
N2 H17 2.7601 no .
N3 H5 2.5929 no .
N3 H6 2.5885 no .
N3 H18 2.7592 no .
N3 H25 2.7634 no .
C1 H3 3.2290 no .
C2 H2 3.2251 no .
C2 H17 2.8176 no .
C3 H3 3.2275 no .
C3 H10 2.9250 no .
C3 H17 2.8808 no .
C4 H1 3.2248 no .
C4 H10 2.9001 no .
C5 H8 2.9392 no .
C5 H9 2.5976 no .
C6 H1 3.2610 no .
C6 H2 3.2577 no .
C6 H7 3.2275 no .
C6 H8 2.7975 no .
C6 H9 2.5535 no .
C7 H5 3.2475 no .
C7 H6 3.2625 no .
C7 H7 2.5868 no .
C7 H8 2.7719 no .
C7 H9 3.2281 no .
C8 H7 2.6388 no .
C8 H8 2.9137 no .
C9 H6 3.2257 no .
C9 H18 2.9740 no .
C10 H4 3.2351 no .
C10 H18 2.8908 no .
C10 H25 2.8962 no .
C11 H5 3.2235 no .
C11 H25 2.9319 no .
C12 H4 3.2405 no .
C13 H3 2.4969 no .
C13 H4 2.5048 no .
C14 H2 3.0606 no .
C14 H11 3.2129 no .
C14 H13 3.2620 no .
C15 H2 3.1089 no .
C15 H12 3.2464 no .
C16 H13 3.2483 no .
C17 H10 3.2573 no .
C18 H11 3.2377 no .
C18 H14 3.2565 no .
C19 H10 3.2800 no .
C19 H12 3.2309 no .
C19 H14 2.8803 no .
C20 H13 2.8719 no .
C20 H15 3.2281 no .
C20 H17 3.2814 no .
C21 H13 3.2534 no .
C21 H16 3.2300 no .
C22 H17 3.2680 no .
C23 H14 3.2436 no .
C24 H1 2.9161 no .
C24 H15 3.2547 no .
C25 H1 2.8766 no .
C25 H14 3.2589 no .
C25 H16 3.2019 no .
C26 H5 3.0504 no .
C26 H19 3.2080 no .
C26 H21 3.2488 no .
C27 H5 3.2007 no .
C27 H20 3.2568 no .
C28 H21 3.2493 no .
C29 H18 3.2712 no .
C30 H19 3.2356 no .
C30 H22 3.2581 no .
C31 H18 3.2789 no .
C31 H20 3.2293 no .
C31 H22 2.8839 no .
C32 H21 2.8742 no .
C32 H23 3.2291 no .
C32 H25 3.2855 no .
C33 H21 3.2535 no .
C33 H24 3.2442 no .
C34 H25 3.2636 no .
C35 H22 3.2582 no .
C36 H6 3.1070 no .
C36 H23 3.2484 no .
C37 H6 3.0158 no .
C37 H22 3.2601 no .
C37 H24 3.2110 no .
H1 H17 2.6064 no .
H2 H3 2.3087 no .
H2 H10 2.6735 no .
H3 H7 3.4399 no .
H3 H8 2.4417 no .
H3 H9 2.1481 no .
H4 H5 2.3065 no .
H4 H7 2.1745 no .
H4 H8 2.4378 no .
H4 H9 3.4505 no .
H5 H18 2.8681 no .
H6 H25 2.7661 no .
H10 H11 2.3134 no .
H11 H12 2.3041 no .
H12 H13 2.3139 no .
H13 H14 2.8759 no .
H14 H15 2.3004 no .
H15 H16 2.3083 no .
H16 H17 2.3217 no .
H18 H19 2.3258 no .
H19 H20 2.3100 no .
H20 H21 2.3113 no .
H21 H22 2.8778 no .
H22 H23 2.3121 no .
H23 H24 2.3043 no .
H24 H25 2.3235 no .
S1 H7 2.9756 no 3_575
S1 H15 3.3573 no 2_655
N1 H7 3.5403 no 3_575
N1 H11 3.0903 no 1_565
N2 H2 3.5184 no 3_665
N2 H25 3.3924 no 1_545
N3 H21 3.3950 no 2_545
N3 H22 3.1686 no 2_545
C4 H18 3.5472 no 3_575
C4 H19 3.2833 no 3_575
C5 H11 3.4570 no 1_565
C5 H12 3.5167 no 1_565
C5 H18 3.0569 no 3_575
C5 H19 3.5977 no 3_575
C6 H11 3.2257 no 1_565
C6 H12 3.5503 no 1_565
C6 H18 3.4733 no 3_575
C7 H7 3.0646 no 3_575
C7 H11 3.0563 no 1_565
C8 H10 3.2200 no 1_565
C8 H11 3.2061 no 1_565
C9 H5 3.4764 no 3_585
C9 H10 3.2519 no 1_565
C10 H9 3.4517 no 3_575
C10 H22 3.5254 no 2_545
C11 H7 3.2209 no 3_575
C11 H9 3.3337 no 3_575
C11 H21 3.4090 no 2_545
C11 H22 3.3549 no 2_545
C12 H7 2.7604 no 3_575
C12 H9 3.4608 no 3_575
C13 H11 3.4025 no 1_565
C13 H18 3.5790 no 3_575
C13 H23 3.3530 no 4_574
C14 H2 2.8575 no 3_665
C14 H25 3.2637 no 1_545
C15 H2 3.1233 no 3_665
C15 H19 3.1972 no 3_575
C16 H2 3.3120 no 3_665
C17 H2 3.3085 no 3_665
C17 H3 3.4987 no 3_665
C17 H12 3.4767 no 3_655
C17 H15 3.5858 no 2_645
C18 H2 3.1065 no 3_665
C18 H3 3.0863 no 3_665
C18 H15 3.3736 no 2_645
C18 H16 3.1368 no 2_645
C18 H23 3.3499 no 2_635
C18 H24 3.5578 no 2_635
C19 H2 2.8615 no 3_665
C19 H3 3.5757 no 3_665
C19 H16 2.9445 no 2_645
C19 H25 3.4285 no 1_545
C20 H2 3.5621 no 3_665
C20 H16 2.8972 no 2_645
C20 H19 3.3577 no 1_645
C20 H24 3.5145 no 1_545
C21 H16 3.0358 no 2_645
C21 H17 3.0525 no 2_645
C21 H19 3.5474 no 1_645
C21 H23 3.1079 no 2_635
C22 H13 3.3313 no 2_655
C22 H17 3.4067 no 2_645
C22 H20 3.2590 no 1_645
C23 H13 3.1960 no 2_655
C23 H14 3.2359 no 2_655
C23 H20 2.9176 no 1_645
C23 H24 3.2548 no 2_645
C23 H25 3.2316 no 2_645
C24 H14 3.0634 no 2_655
C24 H20 3.2033 no 1_645
C24 H24 3.5047 no 1_545
C25 H19 3.5314 no 1_645
C25 H24 3.4030 no 1_545
C26 H4 3.5565 no 3_585
C26 H22 3.0573 no 2_545
C27 H4 3.2365 no 3_585
C27 H5 3.1199 no 3_585
C27 H9 3.4292 no 3_575
C27 H22 3.2361 no 2_545
C28 H4 2.9580 no 3_585
C28 H5 3.5625 no 3_585
C28 H10 3.0279 no 3_575
C29 H4 3.0311 no 3_585
C29 H8 3.1900 no 3_585
C30 H4 3.4102 no 3_585
C30 H6 2.9566 no 2_555
C30 H7 3.5545 no 3_585
C30 H8 3.5796 no 3_585
C31 H6 3.3559 no 2_555
C32 H1 3.3073 no 1_565
C32 H6 3.5330 no 2_555
C32 H21 3.4201 no 2_545
C33 H1 3.3466 no 1_565
C33 H6 3.3877 no 2_555
C33 H9 3.2868 no 4_575
C33 H14 3.5304 no 2_665
C34 H1 3.1333 no 1_565
C34 H3 3.5684 no 4_575
C34 H8 3.3130 no 4_575
C34 H9 3.0838 no 4_575
C34 H13 3.2688 no 2_665
C34 H14 2.7626 no 2_665
C35 H1 2.8678 no 1_565
C35 H13 3.2579 no 2_665
C35 H14 3.2781 no 2_665
C35 H16 3.1040 no 2_655
C35 H20 3.3196 no 2_545
C35 H21 3.2962 no 2_545
C36 H1 2.8331 no 1_565
C36 H16 3.0423 no 2_655
C36 H20 3.5444 no 2_545
C36 H21 2.8665 no 2_545
C37 H1 3.0591 no 1_565
C37 H21 2.8989 no 2_545
H1 C32 3.3073 no 1_545
H1 C33 3.3466 no 1_545
H1 C34 3.1333 no 1_545
H1 C35 2.8678 no 1_545
H1 C36 2.8331 no 1_545
H1 C37 3.0591 no 1_545
H1 H14 3.0388 no 2_655
H1 H15 3.5587 no 2_655
H1 H24 3.2791 no 1_545
H1 H25 3.2243 no 1_545
H2 N2 3.5184 no 3_665
H2 C14 2.8575 no 3_665
H2 C15 3.1233 no 3_665
H2 C16 3.3120 no 3_665
H2 C17 3.3085 no 3_665
H2 C18 3.1065 no 3_665
H2 C19 2.8615 no 3_665
H2 C20 3.5621 no 3_665
H2 H19 2.9119 no 3_575
H3 C17 3.4987 no 3_665
H3 C18 3.0863 no 3_665
H3 C19 3.5757 no 3_665
H3 C34 3.5684 no 4_574
H3 H11 3.4252 no 1_565
H3 H13 2.9927 no 3_665
H3 H18 2.9590 no 3_575
H3 H19 3.4842 no 3_575
H3 H23 2.7731 no 4_574
H4 C26 3.5565 no 3_585
H4 C27 3.2365 no 3_585
H4 C28 2.9580 no 3_585
H4 C29 3.0311 no 3_585
H4 C30 3.4102 no 3_585
H4 H10 3.2584 no 1_565
H4 H11 3.2439 no 1_565
H4 H19 3.2832 no 3_585
H4 H20 3.3578 no 3_585
H5 C9 3.4764 no 3_585
H5 C27 3.1199 no 3_585
H5 C28 3.5625 no 3_585
H5 H5 2.6625 no 3_585
H5 H10 3.3115 no 1_565
H5 H18 2.9432 no 3_585
H6 C30 2.9566 no 2_545
H6 C31 3.3559 no 2_545
H6 C32 3.5330 no 2_545
H6 C33 3.3877 no 2_545
H6 H7 3.5801 no 3_575
H6 H15 3.2862 no 2_655
H6 H21 2.5618 no 2_545
H6 H22 2.9317 no 2_545
H7 S1 2.9756 no 3_575
H7 N1 3.5403 no 3_575
H7 C7 3.0646 no 3_575
H7 C11 3.2209 no 3_575
H7 C12 2.7604 no 3_575
H7 C30 3.5545 no 3_585
H7 H6 3.5801 no 3_575
H7 H21 3.5341 no 3_585
H8 C29 3.1900 no 3_585
H8 C30 3.5796 no 3_585
H8 C34 3.3130 no 4_574
H8 H11 2.7955 no 1_565
H8 H20 2.8758 no 3_585
H8 H21 3.5723 no 3_585
H8 H23 3.0916 no 4_574
H9 C10 3.4517 no 3_575
H9 C11 3.3337 no 3_575
H9 C12 3.4608 no 3_575
H9 C27 3.4292 no 3_575
H9 C33 3.2868 no 4_574
H9 C34 3.0838 no 4_574
H9 H18 2.7076 no 3_575
H9 H22 3.1489 no 4_574
H9 H23 2.7477 no 4_574
H10 C8 3.2200 no 1_545
H10 C9 3.2519 no 1_545
H10 C28 3.0279 no 3_575
H10 H4 3.2584 no 1_545
H10 H5 3.3115 no 1_545
H10 H19 2.3508 no 3_575
H11 N1 3.0903 no 1_545
H11 C5 3.4570 no 1_545
H11 C6 3.2257 no 1_545
H11 C7 3.0563 no 1_545
H11 C8 3.2061 no 1_545
H11 C13 3.4025 no 1_545
H11 H3 3.4252 no 1_545
H11 H4 3.2439 no 1_545
H11 H8 2.7955 no 1_545
H11 H12 3.3175 no 3_655
H12 C5 3.5167 no 1_545
H12 C6 3.5503 no 1_545
H12 C17 3.4767 no 3_655
H12 H11 3.3175 no 3_655
H12 H12 3.0924 no 3_655
H12 H17 3.2856 no 1_545
H13 C22 3.3313 no 2_645
H13 C23 3.1960 no 2_645
H13 C34 3.2688 no 2_635
H13 C35 3.2579 no 2_635
H13 H3 2.9927 no 3_665
H13 H15 3.3201 no 2_645
H13 H16 3.0991 no 2_645
H13 H23 2.6579 no 2_635
H13 H24 2.6306 no 2_635
H14 C23 3.2359 no 2_645
H14 C24 3.0634 no 2_645
H14 C33 3.5304 no 2_635
H14 C34 2.7626 no 2_635
H14 C35 3.2781 no 2_635
H14 H1 3.0388 no 2_645
H14 H16 3.0229 no 2_645
H14 H17 2.7409 no 2_645
H14 H23 2.3895 no 2_635
H14 H24 3.2812 no 2_635
H15 S1 3.3573 no 2_645
H15 C17 3.5858 no 2_655
H15 C18 3.3736 no 2_655
H15 H1 3.5587 no 2_645
H15 H6 3.2862 no 2_645
H15 H13 3.3201 no 2_655
H15 H17 3.3413 no 2_645
H15 H20 3.5982 no 1_645
H15 H25 3.3267 no 2_645
H16 C18 3.1368 no 2_655
H16 C19 2.9445 no 2_655
H16 C20 2.8972 no 2_655
H16 C21 3.0358 no 2_655
H16 C35 3.1040 no 2_645
H16 C36 3.0423 no 2_645
H16 H13 3.0991 no 2_655
H16 H14 3.0229 no 2_655
H16 H20 3.0609 no 1_645
H16 H24 2.5558 no 2_645
H16 H25 2.4600 no 2_645
H17 C21 3.0525 no 2_655
H17 C22 3.4067 no 2_655
H17 H12 3.2856 no 1_565
H17 H14 2.7409 no 2_655
H17 H15 3.3413 no 2_655
H17 H20 3.5027 no 1_645
H17 H24 3.3565 no 2_645
H18 C4 3.5472 no 3_575
H18 C5 3.0569 no 3_575
H18 C6 3.4733 no 3_575
H18 C13 3.5790 no 3_575
H18 H3 2.9590 no 3_575
H18 H5 2.9432 no 3_585
H18 H9 2.7076 no 3_575
H18 H22 3.3644 no 2_545
H19 C4 3.2833 no 3_575
H19 C5 3.5977 no 3_575
H19 C15 3.1972 no 3_575
H19 C20 3.3577 no 1_465
H19 C21 3.5474 no 1_465
H19 C25 3.5314 no 1_465
H19 H2 2.9119 no 3_575
H19 H3 3.4842 no 3_575
H19 H4 3.2832 no 3_585
H19 H10 2.3508 no 3_575
H20 C22 3.2590 no 1_465
H20 C23 2.9176 no 1_465
H20 C24 3.2033 no 1_465
H20 C35 3.3196 no 2_555
H20 C36 3.5444 no 2_555
H20 H4 3.3578 no 3_585
H20 H8 2.8758 no 3_585
H20 H15 3.5982 no 1_465
H20 H16 3.0609 no 1_465
H20 H17 3.5027 no 1_465
H20 H24 3.1757 no 2_555
H20 H25 3.5807 no 2_555
H21 N3 3.3950 no 2_555
H21 C11 3.4090 no 2_555
H21 C32 3.4201 no 2_555
H21 C35 3.2962 no 2_555
H21 C36 2.8665 no 2_555
H21 C37 2.8989 no 2_555
H21 H6 2.5618 no 2_555
H21 H7 3.5341 no 3_585
H21 H8 3.5723 no 3_585
H21 H25 3.1159 no 2_555
H22 N3 3.1686 no 2_555
H22 C10 3.5254 no 2_555
H22 C11 3.3549 no 2_555
H22 C26 3.0573 no 2_555
H22 C27 3.2361 no 2_555
H22 H6 2.9317 no 2_555
H22 H9 3.1489 no 4_575
H22 H18 3.3644 no 2_555
H23 C13 3.3530 no 4_575
H23 C18 3.3499 no 2_665
H23 C21 3.1079 no 2_665
H23 H3 2.7731 no 4_575
H23 H8 3.0916 no 4_575
H23 H9 2.7477 no 4_575
H23 H13 2.6579 no 2_665
H23 H14 2.3895 no 2_665
H24 C18 3.5578 no 2_665
H24 C20 3.5145 no 1_565
H24 C23 3.2548 no 2_655
H24 C24 3.5047 no 1_565
H24 C25 3.4030 no 1_565
H24 H1 3.2791 no 1_565
H24 H13 2.6306 no 2_665
H24 H14 3.2812 no 2_665
H24 H16 2.5558 no 2_655
H24 H17 3.3565 no 2_655
H24 H20 3.1757 no 2_545
H25 N2 3.3924 no 1_565
H25 C14 3.2637 no 1_565
H25 C19 3.4285 no 1_565
H25 C23 3.2316 no 2_655
H25 H1 3.2243 no 1_565
H25 H15 3.3267 no 2_655
H25 H16 2.4600 no 2_655
H25 H20 3.5807 no 2_545
H25 H21 3.1159 no 2_545

loop_
_geom_torsion_atom_site_label_1
_geom_torsion_atom_site_label_2
_geom_torsion_atom_site_label_3
_geom_torsion_atom_site_label_4
_geom_torsion
_geom_torsion_publ_flag
C1 S1 C12 C7 37.05(14) no
C1 S1 C12 C11 -149.82(12) no
C12 S1 C1 C2 148.97(12) no
C12 S1 C1 C6 -34.24(14) no
C6 N1 C7 C8 146.29(15) no
C6 N1 C7 C12 -34.2(3) no
C7 N1 C6 C1 37.2(3) no
C7 N1 C6 C5 -143.15(16) no
C13 N1 C6 C1 -168.87(14) no
C13 N1 C6 C5 10.8(3) no
C13 N1 C7 C8 -7.4(3) no
C13 N1 C7 C12 172.08(14) no
C3 N2 C14 C15 6.1(3) no
C3 N2 C14 C19 -172.36(15) no
C14 N2 C3 C2 119.22(18) no
C14 N2 C3 C4 -61.3(3) no
C3 N2 C25 C20 172.36(14) no
C3 N2 C25 C24 -7.8(3) no
C25 N2 C3 C2 -51.1(3) no
C25 N2 C3 C4 128.33(18) no
C14 N2 C25 C20 0.56(19) no
C14 N2 C25 C24 -179.61(16) no
C25 N2 C14 C15 177.73(16) no
C25 N2 C14 C19 -0.72(19) no
C10 N3 C26 C27 4.1(3) no
C10 N3 C26 C31 -179.46(15) no
C26 N3 C10 C9 62.3(3) no
C26 N3 C10 C11 -116.83(18) no
C10 N3 C37 C32 -179.75(15) no
C10 N3 C37 C36 0.4(3) no
C37 N3 C10 C9 -119.41(18) no
C37 N3 C10 C11 61.5(3) no
C26 N3 C37 C32 -1.20(19) no
C26 N3 C37 C36 178.98(16) no
C37 N3 C26 C27 -174.50(16) no
C37 N3 C26 C31 1.99(19) no
S1 C1 C2 C3 175.66(11) no
S1 C1 C6 N1 2.8(3) no
S1 C1 C6 C5 -176.88(11) no
C2 C1 C6 N1 179.49(15) no
C2 C1 C6 C5 -0.2(3) no
C6 C1 C2 C3 -1.1(3) no
C1 C2 C3 N2 -179.17(15) no
C1 C2 C3 C4 1.4(3) no
N2 C3 C4 C5 -179.85(14) no
C2 C3 C4 C5 -0.4(3) no
C3 C4 C5 C6 -0.9(3) no
C4 C5 C6 N1 -178.50(16) no
C4 C5 C6 C1 1.2(3) no
N1 C7 C8 C9 179.49(14) no
N1 C7 C12 S1 -8.0(3) no
N1 C7 C12 C11 179.08(14) no
C8 C7 C12 S1 171.53(14) no
C8 C7 C12 C11 -1.4(3) no
C12 C7 C8 C9 -0.0(3) no
C7 C8 C9 C10 1.0(3) no
C8 C9 C10 N3 -179.68(15) no
C8 C9 C10 C11 -0.6(3) no
N3 C10 C11 C12 178.26(14) no
C9 C10 C11 C12 -0.9(3) no
C10 C11 C12 S1 -171.20(14) no
C10 C11 C12 C7 1.9(3) no
N2 C14 C15 C16 -179.71(16) no
N2 C14 C19 C18 179.30(14) no
N2 C14 C19 C20 0.60(19) no
C15 C14 C19 C18 0.7(3) no
C15 C14 C19 C20 -178.01(15) no
C19 C14 C15 C16 -1.4(3) no
C14 C15 C16 C17 1.1(3) no
C15 C16 C17 C18 0.0(4) no
C16 C17 C18 C19 -0.8(3) no
C17 C18 C19 C14 0.4(3) no
C17 C18 C19 C20 178.70(18) no
C14 C19 C20 C21 178.47(17) no
C14 C19 C20 C25 -0.25(19) no
C18 C19 C20 C21 0.0(4) no
C18 C19 C20 C25 -178.68(19) no
C19 C20 C21 C22 -178.01(17) no
C19 C20 C25 N2 -0.19(19) no
C19 C20 C25 C24 179.97(14) no
C21 C20 C25 N2 -179.14(15) no
C21 C20 C25 C24 1.0(3) no
C25 C20 C21 C22 0.6(3) no
C20 C21 C22 C23 -1.3(3) no
C21 C22 C23 C24 0.4(3) no
C22 C23 C24 C25 1.1(3) no
C23 C24 C25 N2 178.33(16) no
C23 C24 C25 C20 -1.9(3) no
N3 C26 C27 C28 177.48(16) no
N3 C26 C31 C30 179.10(14) no
N3 C26 C31 C32 -1.97(19) no
C27 C26 C31 C30 -4.1(3) no
C27 C26 C31 C32 174.79(16) no
C31 C26 C27 C28 1.4(3) no
C26 C27 C28 C29 2.1(3) no
C27 C28 C29 C30 -2.8(4) no
C28 C29 C30 C31 0.0(3) no
C29 C30 C31 C26 3.3(3) no
C29 C30 C31 C32 -175.25(19) no
C26 C31 C32 C33 -177.14(18) no
C26 C31 C32 C37 1.21(19) no
C30 C31 C32 C33 1.6(4) no
C30 C31 C32 C37 179.9(2) no
C31 C32 C33 C34 178.17(18) no
C31 C32 C37 N3 -0.0(2) no
C31 C32 C37 C36 179.82(15) no
C33 C32 C37 N3 178.63(16) no
C33 C32 C37 C36 -1.5(3) no
C37 C32 C33 C34 -0.0(3) no
C32 C33 C34 C35 1.0(3) no
C33 C34 C35 C36 -0.5(3) no
C34 C35 C36 C37 -1.0(3) no
C35 C36 C37 N3 -178.16(17) no
C35 C36 C37 C32 2.0(3) no
